data_7151314
loop_
_publ_author_name
'Adams, Harry'
'Bawa, Ramadan A.'
'Jones, Simon'

_publ_section_title
;
 N-Alkyl oxazolidines as stereocontrol elements in asymmetric
 Diels?Alder cycloadditions of 9-substituted anthracene derivatives
;
_journal_issue 22
_journal_name_full 'Organic &amp;  Biomolecular Chemistry'
_journal_page_first 4206
_journal_paper_doi 10.1039/b610055d
_journal_volume 4
_journal_year 2006
_chemical_formula_sum 'C36 H32 N2 O3'
_chemical_formula_weight 540.64
_chemical_name_systematic
;
?
;
_space_group_IT_number 4
_symmetry_cell_setting monoclinic
_symmetry_space_group_name_Hall 'P 2yb'
_symmetry_space_group_name_H-M 'P 1 21 1'
_atom_sites_solution_hydrogens geom
_atom_sites_solution_primary direct
_atom_sites_solution_secondary difmap
_audit_creation_method SHELXL-97
_cell_angle_alpha 90.00
_cell_angle_beta 108.054(2)
_cell_angle_gamma 90.00
_cell_formula_units_Z 2
_cell_length_a 10.3383(14)
_cell_length_b 9.6773(13)
_cell_length_c 14.613(2)
_cell_measurement_reflns_used 4364
_cell_measurement_temperature 150(2)
_cell_measurement_theta_max 53.169
_cell_measurement_theta_min 5.130
_cell_volume 1390.0(3)
_computing_cell_refinement 'Bruker SMART'
_computing_data_collection 'Bruker SMART'
_computing_data_reduction 'Bruker SHELXTL'
_computing_molecular_graphics 'Bruker SHELXTL'
_computing_publication_material 'Bruker SHELXTL'
_computing_structure_refinement 'SHELXL-97 (Sheldrick, 1997)'
_computing_structure_solution 'SHELXS-97 (Sheldrick, 1990)'
_diffrn_ambient_temperature 150(2)
_diffrn_detector_area_resol_mean 100
_diffrn_measured_fraction_theta_full 0.990
_diffrn_measured_fraction_theta_max 0.990
_diffrn_measurement_device_type 'Bruker smart1000'
_diffrn_measurement_method '\w scans'
_diffrn_radiation_monochromator graphite
_diffrn_radiation_source 'fine-focus sealed tube'
_diffrn_radiation_type MoK\a
_diffrn_radiation_wavelength 0.71073
_diffrn_reflns_av_R_equivalents 0.0471
_diffrn_reflns_av_sigmaI/netI 0.0417
_diffrn_reflns_limit_h_max 13
_diffrn_reflns_limit_h_min -13
_diffrn_reflns_limit_k_max 12
_diffrn_reflns_limit_k_min -12
_diffrn_reflns_limit_l_max 18
_diffrn_reflns_limit_l_min -18
_diffrn_reflns_number 15882
_diffrn_reflns_theta_full 27.53
_diffrn_reflns_theta_max 27.53
_diffrn_reflns_theta_min 1.47
_diffrn_standards_decay_% 0
_diffrn_standards_interval_count 0
_diffrn_standards_interval_time 0
_diffrn_standards_number 0
_exptl_absorpt_coefficient_mu 0.082
_exptl_absorpt_correction_T_max 0.9830
_exptl_absorpt_correction_T_min 0.9640
_exptl_absorpt_correction_type multi-scan
_exptl_absorpt_process_details Sadabs
_exptl_crystal_colour colourless
_exptl_crystal_density_diffrn 1.292
_exptl_crystal_density_method 'not measured'
_exptl_crystal_description Needle
_exptl_crystal_F_000 572
_exptl_crystal_size_max 0.45
_exptl_crystal_size_mid 0.32
_exptl_crystal_size_min 0.21
_refine_diff_density_max 0.194
_refine_diff_density_min -0.193
_refine_diff_density_rms 0.043
_refine_ls_abs_structure_details 'Flack H D (1983), Acta Cryst. A39, 876-881'
_refine_ls_abs_structure_Flack 0(10)
_refine_ls_extinction_method none
_refine_ls_goodness_of_fit_ref 1.097
_refine_ls_hydrogen_treatment constr
_refine_ls_matrix_type full
_refine_ls_number_parameters 370
_refine_ls_number_reflns 3373
_refine_ls_number_restraints 1
_refine_ls_restrained_S_all 1.097
_refine_ls_R_factor_all 0.0580
_refine_ls_R_factor_gt 0.0386
_refine_ls_shift/su_max 0.000
_refine_ls_shift/su_mean 0.000
_refine_ls_structure_factor_coef Fsqd
_refine_ls_weighting_details 'calc w=1/[\s^2^(Fo^2^)+(0.0493P)^2^+0.0000P] where P=(Fo^2^+2Fc^2^)/3'
_refine_ls_weighting_scheme calc
_refine_ls_wR_factor_gt 0.0851
_refine_ls_wR_factor_ref 0.0935
_reflns_number_gt 2690
_reflns_number_total 3373
_reflns_threshold_expression >2sigma(I)
_cod_data_source_file b610055d.txt
_cod_data_source_block osj17m
_cod_depositor_comments
;
The following automatic conversions were performed:
'_symmetry_cell_setting' value 'Monoclinic' changed to 'monoclinic'
according to '/home/saulius/struct/CIF-dictionaries/cif_core.dic'
dictionary named 'cif_core.dic' version 2.4.1 from
2010-06-29.

'_exptl_absorpt_correction_type' value 'Multi-scan' changed
to 'multi-scan' according to
'/home/saulius/struct/CIF-dictionaries/cif_core.dic' dictionary named
'cif_core.dic' version 2.4.1 from 2010-06-29.

Automatic conversion script
Id: cif_fix_enum 1527 2010-12-29 10:47:43Z saulius 
;
_cod_original_sg_symbol_H-M P2(1)
_cod_database_code 7151314

loop_
_symmetry_equiv_pos_as_xyz
'x, y, z'
'-x, y+1/2, -z'

loop_
_atom_site_label
_atom_site_type_symbol
_atom_site_fract_x
_atom_site_fract_y
_atom_site_fract_z
_atom_site_U_iso_or_equiv
_atom_site_adp_type
_atom_site_occupancy
_atom_site_symmetry_multiplicity
_atom_site_calc_flag
_atom_site_refinement_flags
_atom_site_disorder_assembly
_atom_site_disorder_group
N1 N 1.2683(2) 0.7440(2) 0.54102(15) 0.0227(5) Uani 1 1 d . . .
N3 N 0.9191(2) 0.6517(2) 0.77341(15) 0.0204(4) Uani 1 1 d . . .
O1 O 0.85892(16) 0.69758(19) 0.61501(12) 0.0260(4) Uani 1 1 d . . .
O2 O 1.39751(19) 0.5709(2) 0.50682(15) 0.0332(5) Uani 1 1 d . . .
O3 O 1.10344(19) 0.87142(18) 0.57615(14) 0.0293(4) Uani 1 1 d . . .
C1 C 0.9323(3) 0.3746(3) 0.68976(18) 0.0219(5) Uani 1 1 d . . .
H1A H 0.8621 0.4311 0.6989 0.026 Uiso 1 1 calc R . .
C2 C 0.9190(3) 0.2313(3) 0.68704(18) 0.0260(6) Uani 1 1 d . . .
H2A H 0.8403 0.1907 0.6962 0.031 Uiso 1 1 calc R . .
C3 C 1.0183(3) 0.1468(3) 0.67117(19) 0.0264(6) Uani 1 1 d . . .
H3A H 1.0076 0.0492 0.6696 0.032 Uiso 1 1 calc R . .
C4 C 1.1332(3) 0.2056(3) 0.65767(18) 0.0235(6) Uani 1 1 d . . .
H4A H 1.2010 0.1487 0.6455 0.028 Uiso 1 1 calc R . .
C5 C 1.4601(2) 0.5379(3) 0.77537(18) 0.0232(6) Uani 1 1 d . . .
H5A H 1.5243 0.4769 0.7626 0.028 Uiso 1 1 calc R . .
C6 C 1.5034(2) 0.6413(3) 0.84421(19) 0.0256(6) Uani 1 1 d . . .
H6A H 1.5972 0.6495 0.8797 0.031 Uiso 1 1 calc R . .
C7 C 1.4102(2) 0.7324(3) 0.86108(18) 0.0247(5) Uani 1 1 d . . .
H7A H 1.4403 0.8042 0.9071 0.030 Uiso 1 1 calc R . .
C8 C 1.2724(2) 0.7191(3) 0.81101(18) 0.0216(5) Uani 1 1 d . . .
H8A H 1.2089 0.7825 0.8224 0.026 Uiso 1 1 calc R . .
C9 C 1.0809(2) 0.5890(2) 0.67802(17) 0.0186(5) Uani 1 1 d . . .
C10 C 1.2636(2) 0.4257(2) 0.64308(18) 0.0211(5) Uani 1 1 d . . .
H10A H 1.3338 0.3620 0.6324 0.025 Uiso 1 1 calc R . .
C11 C 1.0490(2) 0.4343(2) 0.67902(17) 0.0192(5) Uani 1 1 d . . .
C12 C 1.1486(2) 0.3483(2) 0.66198(18) 0.0206(5) Uani 1 1 d . . .
C13 C 1.3235(2) 0.5243(2) 0.72572(18) 0.0203(5) Uani 1 1 d . . .
C14 C 1.2275(2) 0.6130(2) 0.74418(17) 0.0182(5) Uani 1 1 d . . .
C15 C 0.8398(3) 0.8956(3) 0.7921(2) 0.0274(6) Uani 1 1 d . . .
H15A H 0.9158 0.8931 0.8533 0.033 Uiso 1 1 calc R . .
H15B H 0.8722 0.9451 0.7441 0.033 Uiso 1 1 calc R . .
C16 C 1.1958(2) 0.5165(3) 0.55322(18) 0.0213(5) Uani 1 1 d . . .
H16A H 1.1495 0.4567 0.4968 0.026 Uiso 1 1 calc R . .
C17 C 1.0926(2) 0.6167(2) 0.57419(17) 0.0191(5) Uani 1 1 d . . .
H17A H 1.0015 0.6050 0.5247 0.023 Uiso 1 1 calc R . .
C18 C 1.2999(3) 0.6078(3) 0.52989(18) 0.0230(6) Uani 1 1 d . . .
C19 C 1.1492(2) 0.7603(2) 0.56519(17) 0.0205(5) Uani 1 1 d . . .
C20 C 1.3484(3) 0.8614(3) 0.5263(2) 0.0336(7) Uani 1 1 d . . .
H20A H 1.4278 0.8276 0.5098 0.050 Uiso 1 1 calc R . .
H20B H 1.3788 0.9164 0.5854 0.050 Uiso 1 1 calc R . .
H20C H 1.2924 0.9189 0.4737 0.050 Uiso 1 1 calc R . .
C21 C 1.0070(2) 0.6334(3) 0.87210(18) 0.0238(6) Uani 1 1 d . . .
H21A H 1.0551 0.7210 0.8959 0.029 Uiso 1 1 calc R . .
H21B H 1.0761 0.5618 0.8738 0.029 Uiso 1 1 calc R . .
C22 C 0.9246(2) 0.5906(3) 0.93685(18) 0.0235(5) Uani 1 1 d . . .
C23 C 0.9260(3) 0.6718(3) 1.01522(19) 0.0296(6) Uani 1 1 d . . .
H23A H 0.9806 0.7528 1.0287 0.036 Uiso 1 1 calc R . .
C24 C 0.8483(3) 0.6364(3) 1.0747(2) 0.0323(6) Uani 1 1 d . . .
H24A H 0.8493 0.6933 1.1278 0.039 Uiso 1 1 calc R . .
C25 C 0.7705(3) 0.5184(3) 1.0556(2) 0.0321(7) Uani 1 1 d . . .
H25A H 0.7173 0.4939 1.0957 0.039 Uiso 1 1 calc R . .
C26 C 0.7692(3) 0.4348(3) 0.9780(2) 0.0320(7) Uani 1 1 d . . .
H26A H 0.7162 0.3527 0.9656 0.038 Uiso 1 1 calc R . .
C27 C 0.8453(3) 0.4717(3) 0.9189(2) 0.0275(6) Uani 1 1 d . . .
H27A H 0.8433 0.4151 0.8654 0.033 Uiso 1 1 calc R . .
C2A C 0.9773(2) 0.6890(2) 0.69785(18) 0.0189(5) Uani 1 1 d . . .
H2AA H 1.0195 0.7828 0.7119 0.023 Uiso 1 1 calc R . .
C4A C 0.8023(2) 0.7450(3) 0.75687(18) 0.0215(5) Uani 1 1 d . . .
H4AA H 0.7361 0.7062 0.7875 0.026 Uiso 1 1 calc R . .
C5A C 0.7447(2) 0.7316(3) 0.64730(19) 0.0269(6) Uani 1 1 d . . .
H5AA H 0.6751 0.6578 0.6295 0.032 Uiso 1 1 calc R . .
H5AB H 0.7027 0.8196 0.6183 0.032 Uiso 1 1 calc R . .
C1B C 0.7232(2) 0.9753(3) 0.8079(2) 0.0263(6) Uani 1 1 d . . .
C2B C 0.7115(3) 0.9858(3) 0.9002(2) 0.0381(7) Uani 1 1 d . . .
H2BA H 0.7764 0.9419 0.9528 0.046 Uiso 1 1 calc R . .
C3B C 0.6046(4) 1.0609(4) 0.9156(3) 0.0562(11) Uani 1 1 d . . .
H3BA H 0.5962 1.0670 0.9784 0.067 Uiso 1 1 calc R . .
C4B C 0.5112(4) 1.1261(3) 0.8391(4) 0.0596(12) Uani 1 1 d . . .
H4BA H 0.4389 1.1778 0.8496 0.072 Uiso 1 1 calc R . .
C5B C 0.5225(3) 1.1166(3) 0.7490(3) 0.0495(9) Uani 1 1 d . . .
H5BA H 0.4582 1.1620 0.6967 0.059 Uiso 1 1 calc R . .
C6B C 0.6272(3) 1.0413(3) 0.7333(2) 0.0336(7) Uani 1 1 d . . .
H6BA H 0.6333 1.0347 0.6699 0.040 Uiso 1 1 calc R . .

loop_
_atom_site_aniso_label
_atom_site_aniso_U_11
_atom_site_aniso_U_22
_atom_site_aniso_U_33
_atom_site_aniso_U_23
_atom_site_aniso_U_13
_atom_site_aniso_U_12
N1 0.0204(10) 0.0220(10) 0.0265(12) 0.0006(10) 0.0087(9) -0.0017(9)
N3 0.0197(10) 0.0213(10) 0.0229(11) 0.0012(9) 0.0106(9) 0.0033(8)
O1 0.0172(8) 0.0370(10) 0.0232(10) 0.0021(8) 0.0053(7) 0.0069(7)
O2 0.0280(10) 0.0350(11) 0.0445(12) 0.0002(9) 0.0227(9) 0.0040(8)
O3 0.0352(10) 0.0201(9) 0.0357(11) 0.0043(8) 0.0156(9) 0.0059(8)
C1 0.0210(13) 0.0234(12) 0.0216(14) -0.0016(11) 0.0070(11) -0.0005(10)
C2 0.0266(13) 0.0263(13) 0.0268(14) -0.0038(12) 0.0108(11) -0.0086(11)
C3 0.0350(15) 0.0185(12) 0.0248(14) -0.0015(11) 0.0081(12) -0.0015(11)
C4 0.0250(13) 0.0216(13) 0.0230(14) -0.0007(11) 0.0062(11) 0.0037(10)
C5 0.0193(12) 0.0240(13) 0.0276(14) 0.0065(11) 0.0093(11) 0.0046(10)
C6 0.0185(12) 0.0318(14) 0.0245(14) 0.0036(12) 0.0040(10) -0.0020(11)
C7 0.0236(13) 0.0268(13) 0.0229(13) -0.0021(11) 0.0062(11) -0.0047(11)
C8 0.0213(12) 0.0221(12) 0.0242(14) 0.0008(10) 0.0110(10) -0.0020(10)
C9 0.0180(12) 0.0179(11) 0.0200(13) 0.0014(10) 0.0061(10) 0.0016(9)
C10 0.0182(12) 0.0196(12) 0.0267(14) -0.0013(11) 0.0087(10) 0.0035(10)
C11 0.0219(13) 0.0165(11) 0.0187(13) 0.0014(10) 0.0057(10) 0.0011(10)
C12 0.0221(13) 0.0206(12) 0.0184(13) 0.0012(10) 0.0052(10) 0.0023(10)
C13 0.0180(12) 0.0215(12) 0.0222(13) 0.0037(11) 0.0074(10) -0.0004(10)
C14 0.0175(11) 0.0199(12) 0.0182(12) 0.0042(10) 0.0071(10) -0.0002(9)
C15 0.0222(13) 0.0215(13) 0.0417(17) -0.0049(12) 0.0148(12) -0.0016(10)
C16 0.0199(12) 0.0226(12) 0.0216(13) -0.0036(11) 0.0066(10) 0.0007(10)
C17 0.0185(12) 0.0228(12) 0.0174(13) 0.0005(10) 0.0077(10) 0.0010(10)
C18 0.0248(13) 0.0264(13) 0.0187(13) 0.0014(11) 0.0080(11) -0.0009(11)
C19 0.0203(12) 0.0235(13) 0.0164(12) 0.0017(10) 0.0039(10) 0.0026(10)
C20 0.0315(15) 0.0278(14) 0.0435(18) 0.0017(13) 0.0147(14) -0.0084(12)
C21 0.0208(12) 0.0271(13) 0.0236(14) 0.0036(11) 0.0070(11) 0.0025(11)
C22 0.0181(12) 0.0284(13) 0.0222(14) 0.0033(11) 0.0039(10) 0.0042(10)
C23 0.0297(14) 0.0332(15) 0.0252(15) 0.0004(12) 0.0074(12) -0.0041(12)
C24 0.0343(15) 0.0387(16) 0.0251(15) 0.0017(13) 0.0111(12) 0.0025(13)
C25 0.0291(15) 0.0387(16) 0.0325(16) 0.0174(14) 0.0152(13) 0.0092(12)
C26 0.0279(15) 0.0269(14) 0.0412(18) 0.0116(13) 0.0107(13) 0.0030(12)
C27 0.0296(14) 0.0219(12) 0.0314(16) 0.0033(11) 0.0101(12) 0.0034(11)
C2A 0.0155(11) 0.0181(11) 0.0236(13) 0.0007(10) 0.0067(10) 0.0020(9)
C4A 0.0174(11) 0.0182(11) 0.0305(14) 0.0022(11) 0.0099(10) 0.0008(10)
C5A 0.0173(12) 0.0335(14) 0.0316(15) -0.0021(13) 0.0100(11) 0.0036(11)
C1B 0.0212(13) 0.0202(12) 0.0401(16) -0.0057(12) 0.0136(12) -0.0022(10)
C2B 0.0444(18) 0.0332(16) 0.0433(19) -0.0090(14) 0.0232(15) -0.0075(14)
C3B 0.075(3) 0.043(2) 0.075(3) -0.029(2) 0.057(2) -0.0195(19)
C4B 0.045(2) 0.0279(17) 0.124(4) -0.016(2) 0.053(2) -0.0003(15)
C5B 0.0308(16) 0.0298(16) 0.089(3) 0.0028(18) 0.0201(18) 0.0065(13)
C6B 0.0282(14) 0.0272(14) 0.0458(18) -0.0014(13) 0.0122(13) 0.0005(12)

loop_
_atom_type_symbol
_atom_type_description
_atom_type_scat_dispersion_real
_atom_type_scat_dispersion_imag
_atom_type_scat_source
C C 0.0033 0.0000 'International Tables Vol C Tables 4.2.6.8 and 6.1.1.4'
H H 0.0000 0.0000 'International Tables Vol C Tables 4.2.6.8 and 6.1.1.4'
N N 0.0061 0.0000 'International Tables Vol C Tables 4.2.6.8 and 6.1.1.4'
O O 0.0106 0.0000 'International Tables Vol C Tables 4.2.6.8 and 6.1.1.4'

loop_
_geom_angle_atom_site_label_1
_geom_angle_atom_site_label_2
_geom_angle_atom_site_label_3
_geom_angle
_geom_angle_site_symmetry_1
_geom_angle_site_symmetry_3
_geom_angle_publ_flag
C18 N1 C19 113.6(2) . . ?
C18 N1 C20 124.0(2) . . ?
C19 N1 C20 122.4(2) . . ?
C2A N3 C21 120.14(18) . . ?
C2A N3 C4A 103.60(19) . . ?
C21 N3 C4A 117.86(19) . . ?
C2A O1 C5A 108.02(17) . . ?
C11 C1 C2 119.5(2) . . ?
C11 C1 H1A 120.3 . . ?
C2 C1 H1A 120.3 . . ?
C3 C2 C1 121.4(2) . . ?
C3 C2 H2A 119.3 . . ?
C1 C2 H2A 119.3 . . ?
C4 C3 C2 119.5(2) . . ?
C4 C3 H3A 120.2 . . ?
C2 C3 H3A 120.2 . . ?
C3 C4 C12 119.6(2) . . ?
C3 C4 H4A 120.2 . . ?
C12 C4 H4A 120.2 . . ?
C13 C5 C6 119.8(2) . . ?
C13 C5 H5A 120.1 . . ?
C6 C5 H5A 120.1 . . ?
C7 C6 C5 120.0(2) . . ?
C7 C6 H6A 120.0 . . ?
C5 C6 H6A 120.0 . . ?
C6 C7 C8 120.3(2) . . ?
C6 C7 H7A 119.9 . . ?
C8 C7 H7A 119.9 . . ?
C7 C8 C14 120.1(2) . . ?
C7 C8 H8A 120.0 . . ?
C14 C8 H8A 120.0 . . ?
C2A C9 C11 116.7(2) . . ?
C2A C9 C14 113.19(19) . . ?
C11 C9 C14 108.26(19) . . ?
C2A C9 C17 109.83(18) . . ?
C11 C9 C17 104.77(19) . . ?
C14 C9 C17 102.91(18) . . ?
C12 C10 C13 108.6(2) . . ?
C12 C10 C16 105.14(19) . . ?
C13 C10 C16 106.45(19) . . ?
C12 C10 H10A 112.1 . . ?
C13 C10 H10A 112.1 . . ?
C16 C10 H10A 112.1 . . ?
C1 C11 C12 118.9(2) . . ?
C1 C11 C9 127.1(2) . . ?
C12 C11 C9 113.9(2) . . ?
C4 C12 C11 121.1(2) . . ?
C4 C12 C10 125.0(2) . . ?
C11 C12 C10 113.8(2) . . ?
C5 C13 C14 120.7(2) . . ?
C5 C13 C10 125.4(2) . . ?
C14 C13 C10 113.7(2) . . ?
C8 C14 C13 119.0(2) . . ?
C8 C14 C9 126.9(2) . . ?
C13 C14 C9 113.9(2) . . ?
C1B C15 C4A 113.7(2) . . ?
C1B C15 H15A 108.8 . . ?
C4A C15 H15A 108.8 . . ?
C1B C15 H15B 108.8 . . ?
C4A C15 H15B 108.8 . . ?
H15A C15 H15B 107.7 . . ?
C18 C16 C17 105.2(2) . . ?
C18 C16 C10 110.8(2) . . ?
C17 C16 C10 110.3(2) . . ?
C18 C16 H16A 110.2 . . ?
C17 C16 H16A 110.2 . . ?
C10 C16 H16A 110.2 . . ?
C19 C17 C16 104.34(19) . . ?
C19 C17 C9 112.4(2) . . ?
C16 C17 C9 110.35(19) . . ?
C19 C17 H17A 109.9 . . ?
C16 C17 H17A 109.9 . . ?
C9 C17 H17A 109.9 . . ?
O2 C18 N1 124.2(2) . . ?
O2 C18 C16 127.1(2) . . ?
N1 C18 C16 108.7(2) . . ?
O3 C19 N1 123.4(2) . . ?
O3 C19 C17 128.5(2) . . ?
N1 C19 C17 108.10(19) . . ?
N1 C20 H20A 109.5 . . ?
N1 C20 H20B 109.5 . . ?
H20A C20 H20B 109.5 . . ?
N1 C20 H20C 109.5 . . ?
H20A C20 H20C 109.5 . . ?
H20B C20 H20C 109.5 . . ?
N3 C21 C22 110.63(19) . . ?
N3 C21 H21A 109.5 . . ?
C22 C21 H21A 109.5 . . ?
N3 C21 H21B 109.5 . . ?
C22 C21 H21B 109.5 . . ?
H21A C21 H21B 108.1 . . ?
C23 C22 C27 118.7(2) . . ?
C23 C22 C21 119.8(2) . . ?
C27 C22 C21 121.5(2) . . ?
C22 C23 C24 120.9(3) . . ?
C22 C23 H23A 119.5 . . ?
C24 C23 H23A 119.5 . . ?
C25 C24 C23 119.4(3) . . ?
C25 C24 H24A 120.3 . . ?
C23 C24 H24A 120.3 . . ?
C24 C25 C26 120.4(2) . . ?
C24 C25 H25A 119.8 . . ?
C26 C25 H25A 119.8 . . ?
C27 C26 C25 119.7(3) . . ?
C27 C26 H26A 120.1 . . ?
C25 C26 H26A 120.1 . . ?
C26 C27 C22 120.8(3) . . ?
C26 C27 H27A 119.6 . . ?
C22 C27 H27A 119.6 . . ?
O1 C2A N3 102.05(17) . . ?
O1 C2A C9 109.88(19) . . ?
N3 C2A C9 117.57(19) . . ?
O1 C2A H2AA 109.0 . . ?
N3 C2A H2AA 109.0 . . ?
C9 C2A H2AA 109.0 . . ?
N3 C4A C5A 98.86(19) . . ?
N3 C4A C15 114.49(19) . . ?
C5A C4A C15 113.7(2) . . ?
N3 C4A H4AA 109.8 . . ?
C5A C4A H4AA 109.8 . . ?
C15 C4A H4AA 109.8 . . ?
O1 C5A C4A 105.63(18) . . ?
O1 C5A H5AA 110.6 . . ?
C4A C5A H5AA 110.6 . . ?
O1 C5A H5AB 110.6 . . ?
C4A C5A H5AB 110.6 . . ?
H5AA C5A H5AB 108.7 . . ?
C6B C1B C2B 118.2(3) . . ?
C6B C1B C15 121.9(3) . . ?
C2B C1B C15 119.9(3) . . ?
C1B C2B C3B 120.2(3) . . ?
C1B C2B H2BA 119.9 . . ?
C3B C2B H2BA 119.9 . . ?
C4B C3B C2B 119.8(3) . . ?
C4B C3B H3BA 120.1 . . ?
C2B C3B H3BA 120.1 . . ?
C5B C4B C3B 120.2(3) . . ?
C5B C4B H4BA 119.9 . . ?
C3B C4B H4BA 119.9 . . ?
C4B C5B C6B 120.2(3) . . ?
C4B C5B H5BA 119.9 . . ?
C6B C5B H5BA 119.9 . . ?
C5B C6B C1B 121.3(3) . . ?
C5B C6B H6BA 119.3 . . ?
C1B C6B H6BA 119.3 . . ?

loop_
_geom_bond_atom_site_label_1
_geom_bond_atom_site_label_2
_geom_bond_distance
_geom_bond_site_symmetry_2
_geom_bond_publ_flag
N1 C18 1.380(3) . ?
N1 C19 1.391(3) . ?
N1 C20 1.461(3) . ?
N3 C2A 1.458(3) . ?
N3 C21 1.458(3) . ?
N3 C4A 1.466(3) . ?
O1 C2A 1.433(3) . ?
O1 C5A 1.439(3) . ?
O2 C18 1.212(3) . ?
O3 C19 1.205(3) . ?
C1 C11 1.390(3) . ?
C1 C2 1.392(4) . ?
C1 H1A 0.9500 . ?
C2 C3 1.388(4) . ?
C2 H2A 0.9500 . ?
C3 C4 1.385(4) . ?
C3 H3A 0.9500 . ?
C4 C12 1.390(3) . ?
C4 H4A 0.9500 . ?
C5 C13 1.379(3) . ?
C5 C6 1.391(4) . ?
C5 H5A 0.9500 . ?
C6 C7 1.384(3) . ?
C6 H6A 0.9500 . ?
C7 C8 1.391(3) . ?
C7 H7A 0.9500 . ?
C8 C14 1.394(3) . ?
C8 H8A 0.9500 . ?
C9 C2A 1.536(3) . ?
C9 C11 1.534(3) . ?
C9 C14 1.542(3) . ?
C9 C17 1.582(3) . ?
C10 C12 1.501(3) . ?
C10 C13 1.513(3) . ?
C10 C16 1.555(4) . ?
C10 H10A 1.0000 . ?
C11 C12 1.404(3) . ?
C13 C14 1.401(3) . ?
C15 C1B 1.508(3) . ?
C15 C4A 1.555(3) . ?
C15 H15A 0.9900 . ?
C15 H15B 0.9900 . ?
C16 C18 1.511(3) . ?
C16 C17 1.541(3) . ?
C16 H16A 1.0000 . ?
C17 C19 1.530(3) . ?
C17 H17A 1.0000 . ?
C20 H20A 0.9800 . ?
C20 H20B 0.9800 . ?
C20 H20C 0.9800 . ?
C21 C22 1.514(3) . ?
C21 H21A 0.9900 . ?
C21 H21B 0.9900 . ?
C22 C23 1.385(4) . ?
C22 C27 1.390(4) . ?
C23 C24 1.396(4) . ?
C23 H23A 0.9500 . ?
C24 C25 1.375(4) . ?
C24 H24A 0.9500 . ?
C25 C26 1.389(4) . ?
C25 H25A 0.9500 . ?
C26 C27 1.384(4) . ?
C26 H26A 0.9500 . ?
C27 H27A 0.9500 . ?
C2A H2AA 1.0000 . ?
C4A C5A 1.531(4) . ?
C4A H4AA 1.0000 . ?
C5A H5AA 0.9900 . ?
C5A H5AB 0.9900 . ?
C1B C6B 1.383(4) . ?
C1B C2B 1.395(4) . ?
C2B C3B 1.397(4) . ?
C2B H2BA 0.9500 . ?
C3B C4B 1.382(6) . ?
C3B H3BA 0.9500 . ?
C4B C5B 1.361(6) . ?
C4B H4BA 0.9500 . ?
C5B C6B 1.382(4) . ?
C5B H5BA 0.9500 . ?
C6B H6BA 0.9500 . ?

loop_
_cod_related_entry_id
_cod_related_entry_database
_cod_related_entry_code
1 ChemSpider 10163702
